data_4322922
loop_
_publ_author_name
'James P. Collman'
'Steven T. Harford'

_publ_contact_author
;
J.P. Collman
Stanford University
;
_publ_contact_author_email harford@leland.stanford.edu
_publ_contact_author_fax ' 650 725-0259'
_publ_contact_author_phone ' 650 723-2505'
_publ_section_title
;
 Structural and Spectroscopic Characterization of a Metal-Metal Bonded
 Ruthenium Porphyrin Dimer Cation
;
_journal_name_full 'Inorganic Chemistry'
_journal_page_first 4152
_journal_page_last 4153
_journal_paper_doi 10.1021/ic9714798
_journal_volume 37
_journal_year 1998
_chemical_formula_sum 'C88 H56 F6 N8 O2 P Ru2'
_chemical_formula_weight 1604.57
_space_group_IT_number 126
_symmetry_cell_setting tetragonal
_symmetry_Int_Tables_number 126
_symmetry_space_group_name_Hall '-P 4a 2bc'
_symmetry_space_group_name_H-M 'P 4/n n c :2'
_audit_creation_date 'Tue Dec 16 16:13:18 1997'
_audit_creation_method 'from TEXRAY.INF file'
_cell_angle_alpha 90
_cell_angle_beta 90
_cell_angle_gamma 90
_cell_formula_units_Z 4
_cell_length_a 18.5148(4)
_cell_length_b 18.5148(4)
_cell_length_c 26.4410(4)
_cell_measurement_reflns_used 7481
_cell_measurement_temperature 130
_cell_measurement_theta_max 26.07
_cell_measurement_theta_min 1.10
_cell_volume 9063.9(3)
_computing_cell_refinement 'MSC/AFC Diffractometer Control'
_computing_data_collection 'MSC/AFC Diffractometer Control'
_computing_data_reduction teXsan
_computing_publication_material teXsan
_computing_structure_refinement teXsan
_computing_structure_solution SHELXS86
_diffrn_ambient_temperature 130
_diffrn_measurement_device 'Siemens SMART'
_diffrn_measurement_method 'omega scans with profile analysis'
_diffrn_orient_matrix_UB_11 0.0446549
_diffrn_orient_matrix_UB_12 -0.0108749
_diffrn_orient_matrix_UB_13 -0.0198655
_diffrn_orient_matrix_UB_21 0.0241138
_diffrn_orient_matrix_UB_22 0.0433662
_diffrn_orient_matrix_UB_23 0.0149376
_diffrn_orient_matrix_UB_31 0.0184835
_diffrn_orient_matrix_UB_32 -0.0303032
_diffrn_orient_matrix_UB_33 0.0285059
_diffrn_radiation_monochromator graphite
_diffrn_radiation_source 'X-ray tube'
_diffrn_radiation_type MoKalpha
_diffrn_radiation_wavelength 0.7107
_diffrn_reflns_av_R_equivalents 7.35
_diffrn_reflns_limit_h_max 21
_diffrn_reflns_limit_h_min 0
_diffrn_reflns_limit_k_max 22
_diffrn_reflns_limit_k_min -22
_diffrn_reflns_limit_l_max 30
_diffrn_reflns_limit_l_min -30
_diffrn_reflns_number 43012
_diffrn_reflns_theta_max 26.07
_diffrn_standards_decay_% 0.00
_diffrn_standards_interval_count 0
_diffrn_standards_number 0
_exptl_absorpt_coefficient_mu 0.409
_exptl_absorpt_correction_T_max 0.90
_exptl_absorpt_correction_T_min 0.79
_exptl_absorpt_correction_type empirical
_exptl_absorpt_process_details 'ellipsoidal model'
_exptl_crystal_colour lustrous_black
_exptl_crystal_density_diffrn 1.176
_exptl_crystal_density_meas 0.000
_exptl_crystal_description 'MeCl2 + Benzene'
_exptl_crystal_F_000 3252.00
_exptl_crystal_size_max 0.40
_exptl_crystal_size_mid 0.20
_exptl_crystal_size_min 0.110
_refine_diff_density_max -0.98
_refine_diff_density_min 2.21
_refine_ls_extinction_coef 0.00000
_refine_ls_extinction_method none
_refine_ls_goodness_of_fit_obs 3.150
_refine_ls_hydrogen_treatment noref
_refine_ls_matrix_type full
_refine_ls_number_parameters 160
_refine_ls_number_reflns 2039
_refine_ls_number_restraints 0
_refine_ls_R_factor_obs 0.0800
_refine_ls_shift/esd_max 4.1570
_refine_ls_structure_factor_coef F
_refine_ls_weighting_scheme sigma
_refine_ls_wR_factor_obs 0.1050
_reflns_number_observed 2039
_reflns_number_total 43012
_reflns_observed_criterion 3.00
_cod_data_source_file ic9714798.cif
_cod_data_source_block C88H56N8O2PF6Ru2
_cod_original_sg_symbol_H-M 'P 4/n n c '
_cod_original_formula_sum 'C88 H56 N8 O2 P F6 Ru2'
_cod_database_code 4322922

loop_
_symmetry_equiv_pos_as_xyz
'   +x,   +y,   +z'
'1/2-x,1/2-y,   +z'
'   +x,1/2-y,1/2-z'
'1/2-x,   +y,1/2-z'
'   +y,   +x,1/2-z'
1/2-y,1/2-x,1/2-z
'   +y,1/2-x,   +z'
'1/2-y,   +x,   +z'
'   -x,   -y,   -z'
'1/2+x,1/2+y,   -z'
'   -x,1/2+y,1/2+z'
'1/2+x,   -y,1/2+z'
'   -y,   -x,1/2+z'
1/2+y,1/2+x,1/2+z
'   -y,1/2+x,   -z'
'1/2+y,   -x,   -z'

loop_
_atom_site_aniso_label
_atom_site_aniso_U_11
_atom_site_aniso_U_22
_atom_site_aniso_U_33
_atom_site_aniso_U_12
_atom_site_aniso_U_13
_atom_site_aniso_U_23
Ru 0.0171(7) 0.0169(7) 0.0115(5) 0.0000 0.0000(9) 0.0005

loop_
_atom_site_label
_atom_site_fract_x
_atom_site_fract_y
_atom_site_fract_z
_atom_site_U_iso_or_equiv
_atom_site_thermal_displace_type
_atom_site_calc_flag
_atom_site_calc_attached_atom
Ru 0.1881 -0.25000(6) 0.2500 0.0126 Uij ? ?
P(1) 0.2500 0.2500 -0.2500 0.060(5) Uij ? ?
P(2) 0.2500 0.2500 0.2500 0.046(6) Uij ? ?
P(3) 0.2500 0.2500 0.0076(7) 0.055(5) Uij ? ?
F(1) 0.312(2) 0.1876 -0.2500 0.26(2) Uij ? ?
F(2) 0.2500 0.2500 -0.192(2) 0.16(2) Uij ? ?
F(3) 0.2500 0.2500 0.305(1) 0.041(9) Uij ? ?
F(4) 0.195(1) 0.3046 0.2500 0.008(8) Uij ? ?
F(5) 0.2500 0.329(1) 0.2500 0.001(6) Uij ? ?
F(6) 0.2500 0.2500 -0.055(1) 0.053(9) Uij ? ?
F(7) 0.241(1) 0.163(1) 0.0063(7) 0.065(5) Uij ? ?
F(8) 0.2500 0.2500 0.062(1) 0.048(9) Uij ? ?
O(1) 0.365(2) 0.128(2) -0.068(1) 0.38(2) Uij ? ?
O(2) 0.4805(7) 0.2045(7) -0.1223(5) 0.067(4) Uij ? ?
O(3) 0.479(1) 0.213(1) -0.1504(7) 0.138(8) Uij ? ?
O(4) 0.454(1) 0.045(1) -0.2353(6) 0.135(6) Uij ? ?
N(1) 0.1680(5) -0.1433(5) 0.2304(3) 0.014(2) Uij ? ?
N(2) 0.1673(5) -0.2225(5) 0.3235(3) 0.017(2) Uij ? ?
C(1) 0.1559(7) -0.1170(6) 0.1822(4) 0.020(3) Uij ? ?
C(2) 0.1383(6) -0.0418(6) 0.1859(4) 0.020(3) Uij ? ?
C(3) 0.1405(7) -0.0212(6) 0.2351(4) 0.024(3) Uij ? ?
C(4) 0.1607(6) -0.0874(6) 0.2632(4) 0.021(3) Uij ? ?
C(5) 0.1595(6) -0.0897(6) 0.3157(4) 0.015(3) Uij ? ?
C(6) 0.1651(6) -0.1528(6) 0.3436(4) 0.019(3) Uij ? ?
C(7) 0.1627(6) -0.1561(6) 0.3977(4) 0.016(2) Uij ? ?
C(8) 0.1620(6) -0.2279(6) 0.4102(4) 0.022(3) Uij ? ?
C(9) 0.1631(5) -0.2698(6) 0.3644(4) 0.016(2) Uij ? ?
C(10) 0.1551(6) -0.1565(6) 0.1379(4) 0.018(3) Uij ? ?
C(11) 0.1396(6) -0.1162(6) 0.0888(4) 0.019(3) Uij ? ?
C(12) 0.0773(7) -0.1322(7) 0.0617(4) 0.027(3) Uij ? ?
C(13) 0.0631(7) -0.0964(7) 0.0154(5) 0.029(3) Uij ? ?
C(14) 0.1100(7) -0.0480(7) -0.0020(5) 0.029(3) Uij ? ?
C(15) 0.1711(7) -0.0301(7) 0.0242(4) 0.028(3) Uij ? ?
C(16) 0.1857(6) -0.0640(6) 0.0702(4) 0.023(3) Uij ? ?
C(17) 0.1459(7) -0.0213(6) 0.3456(4) 0.020(3) Uij ? ?
C(18) 0.1945(7) 0.0361(7) 0.3424(4) 0.028(3) Uij ? ?
C(19) 0.1846(8) 0.0987(8) 0.3727(5) 0.043(4) Uij ? ?
C(20) 0.1214(7) 0.1027(7) 0.4024(4) 0.027(3) Uij ? ?
C(21) 0.0734(6) 0.0470(7) 0.4039(4) 0.026(3) Uij ? ?
C(22) 0.0842(6) -0.0160(6) 0.3750(4) 0.022(3) Uij ? ?
C(23) 0.1019(8) 0.1124(8) -0.0985(5) 0.038(3) Uij ? ?
C(24) 0.179(2) 0.102(2) -0.118(1) 0.21(2) Uij ? ?
C(25) 0.123(2) 0.041(2) -0.329(1) 0.16(1) Uij ? ?
C(26) 0.157(2) 0.027(2) -0.262(2) 0.27(2) Uij ? ?
C(27) 0.2500 -0.004(1) -0.2500 0.089(8) Uij ? ?
C(28) 0.157(5) 0.191(6) -0.019(2) 0.51(2) Uij ? ?
H(1) 0.1273 -0.0113 0.1574 0.0243 Uij ? ?
H(2) 0.1290 0.0267 0.2486 0.0319 Uij ? ?
H(3) 0.1617 -0.1150 0.4208 0.0197 Uij ? ?
H(4) 0.1603 -0.2476 0.4447 0.0280 Uij ? ?
H(5) 0.0441 -0.1675 0.0741 0.0313 Uij ? ?
H(6) 0.0196 -0.1086 -0.0025 0.0313 Uij ? ?
H(7) 0.1002 -0.0218 -0.0337 0.0313 Uij ? ?
H(8) 0.2054 0.0063 0.0117 0.0313 Uij ? ?
H(9) 0.2298 -0.0526 0.0883 0.0313 Uij ? ?
H(10) 0.2368 0.0329 0.3225 0.0315 Uij ? ?
H(11) 0.2169 0.1370 0.3711 0.0315 Uij ? ?
H(12) 0.1141 0.1455 0.4225 0.0315 Uij ? ?
H(13) 0.0312 0.0499 0.4254 0.0315 Uij ? ?
H(14) 0.0510 -0.0542 0.3768 0.0315 Uij ? ?

loop_
_atom_type_symbol
_atom_type_oxidation_number
_atom_type_number_in_cell
_atom_type_scat_dispersion_real
_atom_type_scat_dispersion_imag
_atom_type_scat_source
Ru 0 8 -1.259 0.836 'International Tables'
N 0 32 0.006 0.003 'International Tables'
P 0 4 0.102 0.094 'International Tables'
F 0 24 0.017 0.010 'International Tables'
C 0 352 0.003 0.002 'International Tables'
H 0 224 0.000 0.000 'International Tables'
O 0 8 0.011 0.006 'International Tables'

loop_
_geom_angle_atom_site_label_1
_geom_angle_atom_site_label_2
_geom_angle_atom_site_label_3
_geom_angle
_geom_angle_site_symmetry_1
_geom_angle_site_symmetry_2
_geom_angle_site_symmetry_3
_geom_angle_publ_flag
Ru Ru N(1) 100.3(2) ? ? ? yes
Ru Ru N(1) 100.3(2) ? ? ? yes
Ru Ru N(2) 100.8(3) ? ? ? yes
Ru Ru N(2) 100.8(3) ? ? ? yes
N(1) Ru N(1) 159.4(5) ? ? ? yes
N(1) Ru N(2) 88.1(3) ? ? ? yes
N(1) Ru N(2) 88.0(3) ? ? ? yes
N(1) Ru N(2) 88.0(3) ? ? ? yes
N(1) Ru N(2) 88.1(3) ? ? ? yes
N(2) Ru N(2) 158.3(5) ? ? ? yes
F(1) P(1) F(1) 180.0000 ? ? ? yes
F(1) P(1) F(1) 90.000(2) ? ? ? yes
F(1) P(1) F(1) 90.000(2) ? ? ? yes
F(1) P(1) F(2) 90.0000 ? ? ? yes
F(1) P(1) F(2) 90.0000 ? ? ? yes
F(1) P(1) F(1) 90.000(2) ? ? ? yes
F(1) P(1) F(1) 90.000(2) ? ? ? yes
F(1) P(1) F(2) 90.0000 ? ? ? yes
F(1) P(1) F(2) 90.0000 ? ? ? yes
F(1) P(1) F(1) 180.0000 ? ? ? yes
F(1) P(1) F(2) 90.0000 ? ? ? yes
F(1) P(1) F(2) 90.0000 ? ? ? yes
F(1) P(1) F(2) 90.0000 ? ? ? yes
F(1) P(1) F(2) 90.0000 ? ? ? yes
F(2) P(1) F(2) 180.0000 ? ? ? yes
F(3) P(2) F(3) 180.0000 ? ? ? yes
F(3) P(2) F(4) 90.0000 ? ? ? yes
F(3) P(2) F(4) 90.0000 ? ? ? yes
F(3) P(2) F(4) 90.0000 ? ? ? yes
F(3) P(2) F(4) 90.0000 ? ? ? yes
F(3) P(2) F(5) 90.0000 ? ? ? yes
F(3) P(2) F(5) 90.0000 ? ? ? yes
F(3) P(2) F(5) 90.0000 ? ? ? yes
F(3) P(2) F(5) 90.0000 ? ? ? yes
F(3) P(2) F(4) 90.0000 ? ? ? yes
F(3) P(2) F(4) 90.0000 ? ? ? yes
F(3) P(2) F(4) 90.0000 ? ? ? yes
F(3) P(2) F(4) 90.0000 ? ? ? yes
F(3) P(2) F(5) 90.0000 ? ? ? yes
F(3) P(2) F(5) 90.0000 ? ? ? yes
F(3) P(2) F(5) 90.0000 ? ? ? yes
F(3) P(2) F(5) 90.0000 ? ? ? yes
F(4) P(2) F(4) 180.0000(1) ? ? ? yes
F(4) P(2) F(4) 90.000(2) ? ? ? yes
F(4) P(2) F(4) 90.000(2) ? ? ? yes
F(4) P(2) F(5) 45.0000(9) ? ? ? yes
F(4) P(2) F(5) 135.0000(9) ? ? ? yes
F(4) P(2) F(5) 45.0000(9) ? ? ? yes
F(4) P(2) F(5) 135.0000(9) ? ? ? yes
F(4) P(2) F(4) 90.000(2) ? ? ? yes
F(4) P(2) F(4) 90.000(2) ? ? ? yes
F(4) P(2) F(5) 135.0000(9) ? ? ? yes
F(4) P(2) F(5) 45.0000(9) ? ? ? yes
F(4) P(2) F(5) 135.0000(9) ? ? ? yes
F(4) P(2) F(5) 45.0000(9) ? ? ? yes
F(4) P(2) F(4) 180.0000 ? ? ? yes
F(4) P(2) F(5) 135.0000(9) ? ? ? yes
F(4) P(2) F(5) 45.0000(9) ? ? ? yes
F(4) P(2) F(5) 45.0000(9) ? ? ? yes
F(4) P(2) F(5) 135.0000(9) ? ? ? yes
F(4) P(2) F(5) 45.0000(9) ? ? ? yes
F(4) P(2) F(5) 135.0000(9) ? ? ? yes
F(4) P(2) F(5) 135.0000(9) ? ? ? yes
F(4) P(2) F(5) 45.0000(9) ? ? ? yes
F(5) P(2) F(5) 180.0000 ? ? ? yes
F(5) P(2) F(5) 90.0000 ? ? ? yes
F(5) P(2) F(5) 90.0000 ? ? ? yes
F(5) P(2) F(5) 90.0000 ? ? ? yes
F(5) P(2) F(5) 90.0000 ? ? ? yes
F(5) P(2) F(5) 180.0000 ? ? ? yes
F(6) P(3) F(7) 88.8(10) ? ? ? yes
F(6) P(3) F(7) 88.8(10) ? ? ? yes
F(6) P(3) F(7) 88.8(10) ? ? ? yes
F(6) P(3) F(7) 88.8(10) ? ? ? yes
F(6) P(3) F(8) 180.0000 ? ? ? yes
F(6) P(3) C(28) 70(1) ? ? ? yes
F(6) P(3) C(28) 70(1) ? ? ? yes
F(6) P(3) C(28) 70(1) ? ? ? yes
F(6) P(3) C(28) 70(1) ? ? ? yes
F(7) P(3) F(7) 177(1) ? ? ? yes
F(7) P(3) F(7) 89.97(4) ? ? ? yes
F(7) P(3) F(7) 89.97(4) ? ? ? yes
F(7) P(3) F(8) 91.2(10) ? ? ? yes
F(7) P(3) C(28) 54(2) ? ? ? yes
F(7) P(3) C(28) 124(2) ? ? ? yes
F(7) P(3) C(28) 137(2) ? ? ? yes
F(7) P(3) C(28) 41(2) ? ? ? yes
F(7) P(3) F(7) 89.97(4) ? ? ? yes
F(7) P(3) F(7) 89.97(4) ? ? ? yes
F(7) P(3) F(8) 91.2(10) ? ? ? yes
F(7) P(3) C(28) 124(2) ? ? ? yes
F(7) P(3) C(28) 54(2) ? ? ? yes
F(7) P(3) C(28) 41(2) ? ? ? yes
F(7) P(3) C(28) 137(2) ? ? ? yes
F(7) P(3) F(7) 177(1) ? ? ? yes
F(7) P(3) F(8) 91.2(10) ? ? ? yes
F(7) P(3) C(28) 41(2) ? ? ? yes
F(7) P(3) C(28) 137(2) ? ? ? yes
F(7) P(3) C(28) 54(2) ? ? ? yes
F(7) P(3) C(28) 124(2) ? ? ? yes
F(7) P(3) F(8) 91.2(10) ? ? ? yes
F(7) P(3) C(28) 137(2) ? ? ? yes
F(7) P(3) C(28) 41(2) ? ? ? yes
F(7) P(3) C(28) 124(2) ? ? ? yes
F(7) P(3) C(28) 54(2) ? ? ? yes
F(8) P(3) C(28) 109(1) ? ? ? yes
F(8) P(3) C(28) 109(1) ? ? ? yes
F(8) P(3) C(28) 109(1) ? ? ? yes
F(8) P(3) C(28) 109(1) ? ? ? yes
C(28) P(3) C(28) 141(3) ? ? ? yes
C(28) P(3) C(28) 83(1) ? ? ? yes
C(28) P(3) C(28) 83(1) ? ? ? yes
C(28) P(3) C(28) 83(1) ? ? ? yes
C(28) P(3) C(28) 83(1) ? ? ? yes
C(28) P(3) C(28) 141(3) ? ? ? yes
P(2) F(4) F(5) 68(2) ? ? ? yes
P(2) F(4) F(5) 68(2) ? ? ? yes
F(5) F(4) F(5) 137(4) ? ? ? yes
P(2) F(5) F(4) 66(2) ? ? ? yes
P(2) F(5) F(4) 66(2) ? ? ? yes
F(4) F(5) F(4) 132(4) ? ? ? yes
P(3) F(7) C(28) 90(3) ? ? ? yes
C(23) O(1) C(24) 60(2) ? ? ? yes
C(23) O(1) C(28) 164(6) ? ? ? yes
C(24) O(1) C(28) 128(4) ? ? ? yes
O(3) O(2) C(24) 94(2) ? ? ? yes
Ru N(1) C(1) 126.5(7) ? ? ? yes
Ru N(1) C(4) 125.7(7) ? ? ? yes
C(1) N(1) C(4) 107.7(9) ? ? ? yes
Ru N(2) C(6) 126.6(7) ? ? ? yes
Ru N(2) C(9) 126.2(7) ? ? ? yes
C(6) N(2) C(9) 106.6(9) ? ? ? yes
N(1) C(1) C(2) 108.5(10) ? ? ? yes
N(1) C(1) C(10) 126(1) ? ? ? yes
C(2) C(1) C(10) 124(1) ? ? ? yes
C(1) C(2) C(3) 109(1) ? ? ? yes
C(2) C(3) C(4) 104(1) ? ? ? yes
N(1) C(4) C(3) 109.5(8) ? ? ? yes
N(1) C(4) C(5) 128(1) ? ? ? yes
C(3) C(4) C(5) 121.6(10) ? ? ? yes
C(4) C(5) C(6) 123(1) ? ? ? yes
C(4) C(5) C(17) 119(1) ? ? ? yes
C(6) C(5) C(17) 116.0(10) ? ? ? yes
N(2) C(6) C(5) 125.4(10) ? ? ? yes
N(2) C(6) C(7) 109(1) ? ? ? yes
C(5) C(6) C(7) 124(1) ? ? ? yes
C(6) C(7) C(8) 106.5(10) ? ? ? yes
C(7) C(8) C(9) 108.6(9) ? ? ? yes
N(2) C(9) C(8) 108.3(8) ? ? ? yes
N(2) C(9) C(10) 126.6(10) ? ? ? yes
C(8) C(9) C(10) 124.9(10) ? ? ? yes
C(1) C(10) C(9) 124(1) ? ? ? yes
C(1) C(10) C(11) 117.7(10) ? ? ? yes
C(9) C(10) C(11) 118.0(10) ? ? ? yes
C(10) C(11) C(12) 119(1) ? ? ? yes
C(10) C(11) C(16) 122(1) ? ? ? yes
C(12) C(11) C(16) 118(1) ? ? ? yes
C(11) C(12) C(13) 120(1) ? ? ? yes
C(12) C(13) C(14) 119(1) ? ? ? yes
C(13) C(14) C(15) 121(1) ? ? ? yes
C(14) C(15) C(16) 119(1) ? ? ? yes
C(11) C(16) C(15) 120(1) ? ? ? yes
C(5) C(17) C(18) 119(1) ? ? ? yes
C(5) C(17) C(22) 119(1) ? ? ? yes
C(18) C(17) C(22) 120(1) ? ? ? yes
C(17) C(18) C(19) 120(1) ? ? ? yes
C(18) C(19) C(20) 117(1) ? ? ? yes
C(19) C(20) C(21) 121(1) ? ? ? yes
C(20) C(21) C(22) 121(1) ? ? ? yes
C(17) C(22) C(21) 118(1) ? ? ? yes
O(1) C(23) C(24) 82(2) ? ? ? yes
O(1) C(24) O(2) 123(2) ? ? ? yes
O(1) C(24) C(23) 36(1) ? ? ? yes
O(2) C(24) C(23) 114(2) ? ? ? yes
C(26) C(27) C(26) 143(3) ? ? ? yes
P(3) C(28) F(7) 48(2) ? ? ? yes
P(3) C(28) O(1) 141(5) ? ? ? yes
F(7) C(28) O(1) 154(7) ? ? ? yes

loop_
_geom_bond_atom_site_label_1
_geom_bond_atom_site_label_2
_geom_bond_distance
_geom_bond_site_symmetry_1
_geom_bond_site_symmetry_2
_geom_bond_publ_flag
Ru Ru 2.293(2) ? ? yes
Ru N(1) 2.076(9) ? ? yes
Ru N(1) 2.076(9) ? ? yes
Ru N(2) 2.047(8) ? ? yes
Ru N(2) 2.047(8) ? ? yes
P(1) F(1) 1.63(4) ? ? yes
P(1) F(1) 1.63(4) ? ? yes
P(1) F(1) 1.63(4) ? ? yes
P(1) F(1) 1.63(4) ? ? yes
P(1) F(2) 1.53(4) ? ? yes
P(1) F(2) 1.53(4) ? ? yes
P(2) F(3) 1.47(3) ? ? yes
P(2) F(3) 1.47(3) ? ? yes
P(2) F(4) 1.43(4) ? ? yes
P(2) F(4) 1.43(4) ? ? yes
P(2) F(4) 1.43(4) ? ? yes
P(2) F(4) 1.43(4) ? ? yes
P(2) F(5) 1.46(3) ? ? yes
P(2) F(5) 1.46(3) ? ? yes
P(2) F(5) 1.46(3) ? ? yes
P(2) F(5) 1.46(3) ? ? yes
P(3) F(6) 1.65(4) ? ? yes
P(3) F(7) 1.62(2) ? ? yes
P(3) F(7) 1.62(2) ? ? yes
P(3) F(7) 1.62(2) ? ? yes
P(3) F(7) 1.62(2) ? ? yes
P(3) F(8) 1.44(4) ? ? yes
P(3) C(28) 2.16(8) ? ? yes
P(3) C(28) 2.16(8) ? ? yes
P(3) C(28) 2.16(8) ? ? yes
P(3) C(28) 2.16(8) ? ? yes
F(4) F(5) 1.11(2) ? ? yes
F(4) F(5) 1.11(2) ? ? yes
F(7) C(28) 1.42(9) ? ? yes
O(1) C(23) 1.04(4) ? ? yes
O(1) C(24) 1.73(5) ? ? yes
O(1) C(28) 1.73(7) ? ? yes
O(2) O(3) 0.76(2) ? ? yes
O(2) C(24) 1.61(4) ? ? yes
O(4) O(4) 0.78(3) ? ? yes
N(1) C(1) 1.38(1) ? ? yes
N(1) C(4) 1.36(1) ? ? yes
N(2) C(6) 1.40(1) ? ? yes
N(2) C(9) 1.39(1) ? ? yes
C(1) C(2) 1.43(2) ? ? yes
C(1) C(10) 1.38(1) ? ? yes
C(2) C(3) 1.36(1) ? ? yes
C(3) C(4) 1.48(2) ? ? yes
C(4) C(5) 1.39(1) ? ? yes
C(5) C(6) 1.38(1) ? ? yes
C(5) C(17) 1.51(2) ? ? yes
C(6) C(7) 1.43(1) ? ? yes
C(7) C(8) 1.37(1) ? ? yes
C(8) C(9) 1.44(1) ? ? yes
C(9) C(10) 1.37(1) ? ? yes
C(10) C(11) 1.52(1) ? ? yes
C(11) C(12) 1.39(2) ? ? yes
C(11) C(16) 1.38(1) ? ? yes
C(12) C(13) 1.42(2) ? ? yes
C(13) C(14) 1.33(2) ? ? yes
C(14) C(15) 1.37(2) ? ? yes
C(15) C(16) 1.39(2) ? ? yes
C(17) C(18) 1.39(2) ? ? yes
C(17) C(22) 1.39(1) ? ? yes
C(18) C(19) 1.42(2) ? ? yes
C(19) C(20) 1.41(2) ? ? yes
C(20) C(21) 1.36(2) ? ? yes
C(21) C(22) 1.41(2) ? ? yes
C(23) C(24) 1.52(4) ? ? yes
C(26) C(27) 1.84(4) ? ? yes
